data_2228553
loop_
_publ_author_name
'Soydemir, Erkan'
'B\"uy\"ukg\"ung\"or, Orhan'
'Albayrak, \,Ci\(gdem'

_publ_section_title
;
 3-Diethylamino-6-[(<i>Z</i>)-(4-hydroxyanilino)methylidene]cyclohexa-2,4-dienone
;
_journal_coeditor_code SI2307
_journal_issue 12
_journal_name_full 'Acta Crystallographica Section E'
_journal_page_first o3138
_journal_page_last o3139
_journal_paper_doi 10.1107/S1600536810045939
_journal_volume 66
_journal_year 2010
_chemical_formula_iupac 'C17 H20 N2 O2'
_chemical_formula_moiety 'C17 H20 N2 O2'
_chemical_formula_sum 'C17 H20 N2 O2'
_chemical_formula_weight 284.35
_chemical_name_systematic
;
3-Diethylamino-6-[(<i>Z</i>)-(4-hydroxyanilino)methylidene]cyclohexa-2,4-
dienone
;
_space_group_IT_number 14
_symmetry_cell_setting monoclinic
_symmetry_space_group_name_Hall '-P 2ybc'
_symmetry_space_group_name_H-M 'P 1 21/c 1'
_atom_sites_solution_hydrogens geom
_atom_sites_solution_primary direct
_atom_sites_solution_secondary difmap
_audit_creation_method SHELXL-97
_cell_angle_alpha 90.00
_cell_angle_beta 112.400(3)
_cell_angle_gamma 90.00
_cell_formula_units_Z 4
_cell_length_a 8.2648(4)
_cell_length_b 11.8968(4)
_cell_length_c 16.6149(7)
_cell_measurement_reflns_used 18967
_cell_measurement_temperature 296
_cell_measurement_theta_max 28.01
_cell_measurement_theta_min 1.71
_cell_volume 1510.39(11)
_computing_cell_refinement 'X-AREA (Stoe & Cie, 2002)'
_computing_data_collection 'X-AREA (Stoe & Cie, 2002)'
_computing_data_reduction 'X-RED32 (Stoe & Cie, 2002)'
_computing_molecular_graphics 'ORTEP-3 for Windows (Farrugia, 1997)'
_computing_publication_material 'WinGX (Farrugia, 1999)'
_computing_structure_refinement 'SHELXL97 (Sheldrick, 2008)'
_computing_structure_solution 'SHELXS97 (Sheldrick, 2008)'
_diffrn_ambient_temperature 296
_diffrn_detector_area_resol_mean 6.67
_diffrn_measured_fraction_theta_full 1.000
_diffrn_measured_fraction_theta_max 1.000
_diffrn_measurement_device_type 'Stoe IPDS 2'
_diffrn_measurement_method 'rotation method'
_diffrn_radiation_monochromator graphite
_diffrn_radiation_source 'fine-focus sealed tube'
_diffrn_radiation_type MoK\a
_diffrn_radiation_wavelength 0.71073
_diffrn_reflns_av_R_equivalents 0.0672
_diffrn_reflns_av_sigmaI/netI 0.0345
_diffrn_reflns_limit_h_max 10
_diffrn_reflns_limit_h_min -10
_diffrn_reflns_limit_k_max 14
_diffrn_reflns_limit_k_min -14
_diffrn_reflns_limit_l_max 20
_diffrn_reflns_limit_l_min -20
_diffrn_reflns_number 18967
_diffrn_reflns_theta_full 26.50
_diffrn_reflns_theta_max 26.50
_diffrn_reflns_theta_min 2.17
_diffrn_standards_decay_% 0.1
_exptl_absorpt_coefficient_mu 0.083
_exptl_absorpt_correction_T_max 0.9788
_exptl_absorpt_correction_T_min 0.9567
_exptl_absorpt_correction_type integration
_exptl_absorpt_process_details '(X-RED32; Stoe & Cie, 2002)'
_exptl_crystal_colour brown
_exptl_crystal_density_diffrn 1.250
_exptl_crystal_density_method 'not measured'
_exptl_crystal_description prism
_exptl_crystal_F_000 608
_exptl_crystal_size_max 0.54
_exptl_crystal_size_mid 0.44
_exptl_crystal_size_min 0.26
_refine_diff_density_max 0.374
_refine_diff_density_min -0.271
_refine_ls_extinction_method none
_refine_ls_goodness_of_fit_ref 1.060
_refine_ls_hydrogen_treatment mixed
_refine_ls_matrix_type full
_refine_ls_number_parameters 208
_refine_ls_number_reflns 3143
_refine_ls_number_restraints 13
_refine_ls_restrained_S_all 1.061
_refine_ls_R_factor_all 0.0823
_refine_ls_R_factor_gt 0.0651
_refine_ls_shift/su_max 0.000
_refine_ls_shift/su_mean 0.000
_refine_ls_structure_factor_coef Fsqd
_refine_ls_weighting_details 'calc w=1/[\s^2^(Fo^2^)+(0.0969P)^2^+0.3716P] where P=(Fo^2^+2Fc^2^)/3'
_refine_ls_weighting_scheme calc
_refine_ls_wR_factor_gt 0.1745
_refine_ls_wR_factor_ref 0.1885
_reflns_number_gt 2416
_reflns_number_total 3143
_reflns_threshold_expression I>2sigma(I)
_cod_data_source_file si2307.cif
_cod_data_source_block I
_cod_original_sg_symbol_H-M 'P 21/c'
_cod_database_code 2228553
_cod_database_fobs_code 2228553

loop_
_symmetry_equiv_pos_as_xyz
'x, y, z'
'-x, y+1/2, -z+1/2'
'-x, -y, -z'
'x, -y-1/2, z-1/2'

loop_
_atom_site_type_symbol
_atom_site_label
_atom_site_fract_x
_atom_site_fract_y
_atom_site_fract_z
_atom_site_U_iso_or_equiv
_atom_site_adp_type
_atom_site_calc_flag
_atom_site_refinement_flags
_atom_site_occupancy
_atom_site_disorder_assembly
_atom_site_disorder_group
C C1 0.8028(2) 0.31443(16) 0.65717(13) 0.0483(5) Uani d . 1 . .
C C2 0.9660(3) 0.35845(19) 0.70654(14) 0.0549(5) Uani d . 1 . .
H H3 1.0126 0.4163 0.6844 0.066 Uiso calc R 1 . .
C C3 1.0587(3) 0.31624(19) 0.78840(14) 0.0581(5) Uani d . 1 . .
H H2 1.1680 0.3463 0.8212 0.070 Uiso calc R 1 . .
C C4 0.9927(3) 0.22989(19) 0.82301(13) 0.0550(5) Uani d . 1 . .
C C5 0.8278(3) 0.1876(2) 0.77383(16) 0.0627(6) Uani d . 1 . .
H H6 0.7800 0.1309 0.7963 0.075 Uiso calc R 1 . .
C C6 0.7352(3) 0.22939(19) 0.69203(15) 0.0593(6) Uani d . 1 . .
H H5 0.6253 0.2001 0.6595 0.071 Uiso calc R 1 . .
C C7 0.7361(2) 0.42738(17) 0.52483(13) 0.0501(5) Uani d . 1 . .
H H7 0.8386 0.4689 0.5495 0.060 Uiso calc R 1 . .
C C8 0.6253(2) 0.44989(16) 0.43902(12) 0.0470(5) Uani d . 1 . .
C C9 0.6675(3) 0.53469(18) 0.39085(14) 0.0536(5) Uani d . 1 . .
H H9 0.7688 0.5766 0.4180 0.064 Uiso calc R 1 . .
C C10 0.5666(3) 0.55735(19) 0.30686(14) 0.0567(5) Uani d . 1 . .
H H10 0.6000 0.6134 0.2774 0.068 Uiso calc R 1 . .
C C11 0.4090(3) 0.49573(19) 0.26311(13) 0.0556(5) Uani d . 1 . .
C C12 0.3648(3) 0.41193(19) 0.30976(13) 0.0552(5) Uani d . 1 . .
H H12 0.2638 0.3701 0.2816 0.066 Uiso calc R 1 . .
C C13 0.4654(2) 0.38791(17) 0.39687(12) 0.0473(5) Uani d . 1 . .
C C14 0.1382(4) 0.4570(2) 0.13497(16) 0.0802(8) Uani d U 1 . .
H H15A 0.0600 0.5023 0.0875 0.096 Uiso calc R 1 . .
H H15B 0.0819 0.4447 0.1759 0.096 Uiso calc R 1 . .
C C15 0.3476(4) 0.6042(3) 0.12686(17) 0.0855(8) Uani d . 1 . .
H H14A 0.4063 0.6671 0.1634 0.103 Uiso calc R 1 A 1
H H14B 0.2416 0.6319 0.0815 0.103 Uiso calc R 1 A 1
C C16A 0.4682(17) 0.5521(6) 0.0854(7) 0.096(3) Uani d PU 0.59(2) B 1
H H16A 0.4960 0.6078 0.0508 0.144 Uiso calc PR 0.59(2) B 1
H H16B 0.4097 0.4900 0.0491 0.144 Uiso calc PR 0.59(2) B 1
H H16C 0.5741 0.5262 0.1304 0.144 Uiso calc PR 0.59(2) B 1
C C16B 0.388(3) 0.5630(9) 0.0567(10) 0.097(4) Uani d PU 0.41(2) B 2
H H16D 0.4141 0.6249 0.0267 0.145 Uiso calc PR 0.41(2) B 2
H H16E 0.2888 0.5224 0.0171 0.145 Uiso calc PR 0.41(2) B 2
H H16F 0.4868 0.5137 0.0785 0.145 Uiso calc PR 0.41(2) B 2
C C17 0.1651(5) 0.3472(3) 0.1001(2) 0.1033(11) Uani d . 1 . .
H H17A 0.0543 0.3102 0.0725 0.155 Uiso calc R 1 . .
H H17B 0.2406 0.3013 0.1468 0.155 Uiso calc R 1 . .
H H17C 0.2177 0.3588 0.0583 0.155 Uiso calc R 1 . .
N N1 0.7013(2) 0.35026(14) 0.57193(11) 0.0500(4) Uani d . 1 . .
H H1B 0.597(3) 0.316(2) 0.5437(17) 0.066(7) Uiso d . 1 . .
N N2 0.3028(3) 0.51988(19) 0.17918(12) 0.0712(6) Uani d U 1 B .
O O1 1.0820(2) 0.18478(17) 0.90278(11) 0.0723(5) Uani d . 1 . .
H H1A 1.193(5) 0.197(3) 0.919(3) 0.131(14) Uiso d . 1 . .
O O2 0.41712(18) 0.31201(13) 0.43958(9) 0.0573(4) Uani d . 1 . .

loop_
_atom_site_aniso_label
_atom_site_aniso_U_11
_atom_site_aniso_U_22
_atom_site_aniso_U_33
_atom_site_aniso_U_12
_atom_site_aniso_U_13
_atom_site_aniso_U_23
C1 0.0409(9) 0.0490(11) 0.0465(10) 0.0055(8) 0.0073(8) -0.0005(8)
C2 0.0445(10) 0.0592(12) 0.0530(12) -0.0014(9) 0.0097(9) 0.0059(10)
C3 0.0429(10) 0.0648(13) 0.0548(12) 0.0007(9) 0.0053(9) -0.0002(10)
C4 0.0488(10) 0.0650(13) 0.0471(11) 0.0128(9) 0.0135(9) 0.0064(9)
C5 0.0546(11) 0.0642(14) 0.0655(14) 0.0015(10) 0.0185(11) 0.0146(11)
C6 0.0444(10) 0.0603(13) 0.0619(13) -0.0036(9) 0.0076(9) 0.0058(10)
C7 0.0429(9) 0.0485(10) 0.0525(11) 0.0005(8) 0.0109(8) -0.0046(9)
C8 0.0449(9) 0.0468(10) 0.0456(10) 0.0028(8) 0.0129(8) -0.0024(8)
C9 0.0497(10) 0.0532(11) 0.0560(12) -0.0039(9) 0.0178(9) -0.0026(9)
C10 0.0634(12) 0.0543(12) 0.0568(12) -0.0037(10) 0.0279(10) 0.0028(10)
C11 0.0632(12) 0.0575(12) 0.0430(10) 0.0009(10) 0.0167(9) 0.0002(9)
C12 0.0554(11) 0.0583(12) 0.0428(10) -0.0078(9) 0.0086(9) -0.0013(9)
C13 0.0471(10) 0.0473(10) 0.0433(10) 0.0010(8) 0.0125(8) -0.0015(8)
C14 0.0868(16) 0.0904(19) 0.0479(13) -0.0054(12) 0.0081(12) 0.0082(12)
C15 0.119(2) 0.0810(18) 0.0530(14) -0.0084(16) 0.0290(15) 0.0098(13)
C16A 0.097(3) 0.096(3) 0.096(3) -0.0016(10) 0.0374(14) 0.0005(10)
C16B 0.097(4) 0.097(4) 0.096(4) -0.0010(10) 0.0381(18) 0.0011(10)
C17 0.138(3) 0.095(2) 0.0714(19) -0.017(2) 0.0339(19) -0.0090(17)
N1 0.0400(8) 0.0524(10) 0.0467(9) -0.0004(7) 0.0044(7) -0.0006(7)
N2 0.0859(13) 0.0756(13) 0.0445(10) -0.0067(10) 0.0161(9) 0.0084(9)
O1 0.0591(10) 0.0981(14) 0.0537(9) 0.0155(9) 0.0147(8) 0.0213(9)
O2 0.0523(8) 0.0624(9) 0.0452(8) -0.0123(6) 0.0050(6) 0.0069(7)

loop_
_atom_type_symbol
_atom_type_description
_atom_type_scat_dispersion_real
_atom_type_scat_dispersion_imag
_atom_type_scat_source
C C 0.0033 0.0016 'International Tables Vol C Tables 4.2.6.8 and 6.1.1.4'
H H 0.0000 0.0000 'International Tables Vol C Tables 4.2.6.8 and 6.1.1.4'
N N 0.0061 0.0033 'International Tables Vol C Tables 4.2.6.8 and 6.1.1.4'
O O 0.0106 0.0060 'International Tables Vol C Tables 4.2.6.8 and 6.1.1.4'

loop_
_geom_angle_atom_site_label_1
_geom_angle_atom_site_label_2
_geom_angle_atom_site_label_3
_geom_angle_site_symmetry_1
_geom_angle_site_symmetry_3
_geom_angle
_geom_angle_publ_flag
C6 C1 C2 . . 119.00(19) ?
C6 C1 N1 . . 117.45(17) ?
C2 C1 N1 . . 123.54(19) ?
C3 C2 C1 . . 119.8(2) ?
C3 C2 H3 . . 120.1 ?
C1 C2 H3 . . 120.1 ?
C2 C3 C4 . . 121.39(19) ?
C2 C3 H2 . . 119.3 ?
C4 C3 H2 . . 119.3 ?
O1 C4 C3 . . 123.0(2) ?
O1 C4 C5 . . 118.5(2) ?
C3 C4 C5 . . 118.50(19) ?
C6 C5 C4 . . 120.2(2) ?
C6 C5 H6 . . 119.9 ?
C4 C5 H6 . . 119.9 ?
C5 C6 C1 . . 121.10(19) ?
C5 C6 H5 . . 119.4 ?
C1 C6 H5 . . 119.4 ?
N1 C7 C8 . . 122.57(18) ?
N1 C7 H7 . . 118.7 ?
C8 C7 H7 . . 118.7 ?
C7 C8 C9 . . 120.58(18) ?
C7 C8 C13 . . 121.43(18) ?
C9 C8 C13 . . 118.00(17) ?
C10 C9 C8 . . 122.60(19) ?
C10 C9 H9 . . 118.7 ?
C8 C9 H9 . . 118.7 ?
C9 C10 C11 . . 120.5(2) ?
C9 C10 H10 . . 119.8 ?
C11 C10 H10 . . 119.8 ?
N2 C11 C12 . . 121.0(2) ?
N2 C11 C10 . . 121.2(2) ?
C12 C11 C10 . . 117.73(19) ?
C11 C12 C13 . . 122.95(19) ?
C11 C12 H12 . . 118.5 ?
C13 C12 H12 . . 118.5 ?
O2 C13 C12 . . 121.47(18) ?
O2 C13 C8 . . 120.34(17) ?
C12 C13 C8 . . 118.20(19) ?
N2 C14 C17 . . 113.2(3) ?
N2 C14 H15A . . 108.9 ?
C17 C14 H15A . . 108.9 ?
N2 C14 H15B . . 108.9 ?
C17 C14 H15B . . 108.9 ?
H15A C14 H15B . . 107.8 ?
C16B C15 N2 . . 116.3(5) ?
N2 C15 C16A . . 110.1(4) ?
C16B C15 H14A . . 124.5 ?
N2 C15 H14A . . 109.6 ?
C16A C15 H14A . . 109.6 ?
C16B C15 H14B . . 84.4 ?
N2 C15 H14B . . 109.6 ?
C16A C15 H14B . . 109.6 ?
H14A C15 H14B . . 108.2 ?
C15 C16A H16A . . 109.5 ?
C15 C16A H16B . . 109.5 ?
H16A C16A H16B . . 109.5 ?
C15 C16A H16C . . 109.5 ?
H16A C16A H16C . . 109.5 ?
H16B C16A H16C . . 109.5 ?
C15 C16B H16D . . 109.5 ?
C15 C16B H16E . . 109.5 ?
H16D C16B H16E . . 109.5 ?
C15 C16B H16F . . 109.5 ?
H16D C16B H16F . . 109.5 ?
H16E C16B H16F . . 109.5 ?
C14 C17 H17A . . 109.5 ?
C14 C17 H17B . . 109.5 ?
H17A C17 H17B . . 109.5 ?
C14 C17 H17C . . 109.5 ?
H17A C17 H17C . . 109.5 ?
H17B C17 H17C . . 109.5 ?
C7 N1 C1 . . 129.19(18) ?
C7 N1 H1B . . 112.7(16) ?
C1 N1 H1B . . 118.1(16) ?
C11 N2 C15 . . 122.7(2) ?
C11 N2 C14 . . 120.8(2) ?
C15 N2 C14 . . 116.4(2) ?
C4 O1 H1A . . 111(3) ?

loop_
_geom_bond_atom_site_label_1
_geom_bond_atom_site_label_2
_geom_bond_site_symmetry_2
_geom_bond_distance
_geom_bond_publ_flag
C1 C6 . 1.385(3) ?
C1 C2 . 1.387(3) ?
C1 N1 . 1.409(3) ?
C2 C3 . 1.377(3) ?
C2 H3 . 0.9300 ?
C3 C4 . 1.387(3) ?
C3 H2 . 0.9300 ?
C4 O1 . 1.358(3) ?
C4 C5 . 1.389(3) ?
C5 C6 . 1.374(3) ?
C5 H6 . 0.9300 ?
C6 H5 . 0.9300 ?
C7 N1 . 1.307(3) ?
C7 C8 . 1.396(3) ?
C7 H7 . 0.9300 ?
C8 C9 . 1.412(3) ?
C8 C13 . 1.441(3) ?
C9 C10 . 1.352(3) ?
C9 H9 . 0.9300 ?
C10 C11 . 1.429(3) ?
C10 H10 . 0.9300 ?
C11 N2 . 1.366(3) ?
C11 C12 . 1.394(3) ?
C12 C13 . 1.397(3) ?
C12 H12 . 0.9300 ?
C13 O2 . 1.301(2) ?
C14 N2 . 1.479(3) ?
C14 C17 . 1.481(4) ?
C14 H15A . 0.9700 ?
C14 H15B . 0.9700 ?
C15 C16B . 1.415(9) ?
C15 N2 . 1.465(3) ?
C15 C16A . 1.541(8) ?
C15 H14A . 0.9700 ?
C15 H14B . 0.9700 ?
C16A H16A . 0.9600 ?
C16A H16B . 0.9600 ?
C16A H16C . 0.9600 ?
C16B H16D . 0.9600 ?
C16B H16E . 0.9600 ?
C16B H16F . 0.9600 ?
C17 H17A . 0.9600 ?
C17 H17B . 0.9600 ?
C17 H17C . 0.9600 ?
N1 H1B . 0.90(3) ?
O1 H1A . 0.87(4) ?

loop_
_geom_hbond_atom_site_label_D
_geom_hbond_atom_site_label_H
_geom_hbond_atom_site_label_A
_geom_hbond_site_symmetry_A
_geom_hbond_distance_DH
_geom_hbond_distance_HA
_geom_hbond_distance_DA
_geom_hbond_angle_DHA
N1 H1B O2 . 0.90(3) 1.80(3) 2.574(2) 142(2)
O1 H1A O2 4_666 0.87(4) 1.75(4) 2.599(2) 165(4)
C16A H16A O2 2_655 0.96 2.52 3.306(7) 138.9
C5 H6 Cg1 4_555 0.93 2.93 3.799(3) 156

loop_
_geom_torsion_atom_site_label_1
_geom_torsion_atom_site_label_2
_geom_torsion_atom_site_label_3
_geom_torsion_atom_site_label_4
_geom_torsion_site_symmetry_1
_geom_torsion_site_symmetry_2
_geom_torsion_site_symmetry_3
_geom_torsion_site_symmetry_4
_geom_torsion
_geom_torsion_publ_flag
C6 C1 C2 C3 . . . . 0.9(3) ?
N1 C1 C2 C3 . . . . -178.06(19) ?
C1 C2 C3 C4 . . . . 0.1(3) ?
C2 C3 C4 O1 . . . . 178.7(2) ?
C2 C3 C4 C5 . . . . -1.3(3) ?
O1 C4 C5 C6 . . . . -178.5(2) ?
C3 C4 C5 C6 . . . . 1.5(3) ?
C4 C5 C6 C1 . . . . -0.5(4) ?
C2 C1 C6 C5 . . . . -0.7(3) ?
N1 C1 C6 C5 . . . . 178.3(2) ?
N1 C7 C8 C9 . . . . 179.48(18) ?
N1 C7 C8 C13 . . . . -0.5(3) ?
C7 C8 C9 C10 . . . . 178.19(19) ?
C13 C8 C9 C10 . . . . -1.8(3) ?
C8 C9 C10 C11 . . . . 0.7(3) ?
C9 C10 C11 N2 . . . . 177.9(2) ?
C9 C10 C11 C12 . . . . -0.4(3) ?
N2 C11 C12 C13 . . . . -177.0(2) ?
C10 C11 C12 C13 . . . . 1.4(3) ?
C11 C12 C13 O2 . . . . 177.4(2) ?
C11 C12 C13 C8 . . . . -2.5(3) ?
C7 C8 C13 O2 . . . . 2.8(3) ?
C9 C8 C13 O2 . . . . -177.25(18) ?
C7 C8 C13 C12 . . . . -177.39(19) ?
C9 C8 C13 C12 . . . . 2.6(3) ?
C8 C7 N1 C1 . . . . 176.75(18) ?
C6 C1 N1 C7 . . . . -179.4(2) ?
C2 C1 N1 C7 . . . . -0.5(3) ?
C12 C11 N2 C15 . . . . -177.6(2) ?
C10 C11 N2 C15 . . . . 4.1(4) ?
C12 C11 N2 C14 . . . . -0.5(4) ?
C10 C11 N2 C14 . . . . -178.9(2) ?
C16B C15 N2 C11 . . . . 110.8(10) ?
C16A C15 N2 C11 . . . . 83.7(6) ?
C16B C15 N2 C14 . . . . -66.3(10) ?
C16A C15 N2 C14 . . . . -93.5(6) ?
C17 C14 N2 C11 . . . . -81.1(3) ?
C17 C14 N2 C15 . . . . 96.1(3) ?
